data_7200617
loop_
_publ_author_name
'Klap\"otke, Thomas M.'
'Mir\'o Sabat\'e, Carles'
'Rasp, Matthias'

_publ_section_title
;
 Synthesis and properties of 5-nitrotetrazole derivatives as new energetic
 materials
;
_journal_issue 15
_journal_name_full 'Journal of Materials Chemistry'
_journal_page_first 2240
_journal_paper_doi 10.1039/b818925k
_journal_volume 19
_journal_year 2009
_chemical_formula_moiety 'C3 H3 N9 O2, H2 O'
_chemical_formula_sum 'C3 H5 N9 O3'
_chemical_formula_weight 215.16
_space_group_IT_number 4
_symmetry_cell_setting monoclinic
_symmetry_space_group_name_Hall 'P 2yb'
_symmetry_space_group_name_H-M 'P 1 21 1'
_audit_creation_date 2008-09-01T16:43:12-00:00
_audit_creation_method 'WinGX routine CIF_UPDATE'
_cell_angle_alpha 90.00
_cell_angle_beta 101.132(9)
_cell_angle_gamma 90.00
_cell_formula_units_Z 2
_cell_length_a 6.3238(5)
_cell_length_b 4.9208(4)
_cell_length_c 13.0318(12)
_cell_measurement_reflns_used 1952
_cell_measurement_temperature 100(2)
_cell_measurement_theta_max 29.9989
_cell_measurement_theta_min 4.1027
_cell_volume 397.90(6)
_computing_cell_refinement
;
CrysAlis RED, Oxford Diffraction Ltd.,
Version 1.171.27p5 beta (release 01-04-2005 CrysAlis171 .NET)
(compiled Apr 1 2005,17:53:34)
;
_computing_data_collection
;
CrysAlis CCD, Oxford Diffraction Ltd.,
Version 1.171.27p5 beta (release 01-04-2005 CrysAlis171 .NET)
(compiled Apr 1 2005,17:53:34)
;
_computing_data_reduction
;
CrysAlis RED, Oxford Diffraction Ltd.,
Version 1.171.27p5 beta (release 01-04-2005 CrysAlis171 .NET)
(compiled Apr 1 2005,17:53:34)
;
_computing_molecular_graphics 'Ortep-3 for Windows (Farrugia, 1997)'
_computing_publication_material 'WinGX publication routines (Farrugia, 1999)'
_computing_structure_refinement 'SHELXL-97 (Sheldrick, 1997)'
_computing_structure_solution 'SHELXS-97 (Sheldrick, 1997)'
_diffrn_measured_fraction_theta_full 0.991
_diffrn_measured_fraction_theta_max 0.991
_diffrn_measurement_device 'CCD camera on \k-goniostat'
_diffrn_measurement_device_type 'Oxford Xcalibur3 CCD area detector'
_diffrn_measurement_method 'omega scan'
_diffrn_radiation_probe x-ray
_diffrn_radiation_type MoK\a
_diffrn_radiation_wavelength 0.71073
_diffrn_reflns_av_R_equivalents 0.0487
_diffrn_reflns_av_sigmaI/netI 0.0584
_diffrn_reflns_limit_h_max 8
_diffrn_reflns_limit_h_min -8
_diffrn_reflns_limit_k_max 6
_diffrn_reflns_limit_k_min -6
_diffrn_reflns_limit_l_max 18
_diffrn_reflns_limit_l_min -18
_diffrn_reflns_number 5172
_diffrn_reflns_theta_full 30.09
_diffrn_reflns_theta_max 30.09
_diffrn_reflns_theta_min 4.11
_exptl_absorpt_coefficient_mu 0.157
_exptl_absorpt_correction_T_max 0.997
_exptl_absorpt_correction_T_min 0.910
_exptl_absorpt_correction_type multi-scan
_exptl_absorpt_process_details
;
CrysAlis RED, Oxford Diffraction Ltd.,
Version 1.171.31.7 (release 18-10-2006 CrysAlis171 .NET)
(compiled Oct 18 2006,16:28:17)
Empirical absorption correction using spherical harmonics,
implemented in SCALE3 ABSPACK scaling algorithm.
;
_exptl_crystal_colour colorless
_exptl_crystal_density_diffrn 1.796
_exptl_crystal_density_method 'not measured'
_exptl_crystal_description block
_exptl_crystal_F_000 220
_exptl_crystal_size_max 0.30
_exptl_crystal_size_mid 0.20
_exptl_crystal_size_min 0.02
_refine_diff_density_max 0.262
_refine_diff_density_min -0.255
_refine_diff_density_rms 0.061
_refine_ls_extinction_expression Fc^*^=kFc[1+0.001xFc^2^\l^3^/sin(2\q)]^-1/4^
_refine_ls_extinction_method none
_refine_ls_goodness_of_fit_ref 1.015
_refine_ls_hydrogen_treatment mixed
_refine_ls_matrix_type full
_refine_ls_number_parameters 156
_refine_ls_number_reflns 1273
_refine_ls_number_restraints 1
_refine_ls_restrained_S_all 1.015
_refine_ls_R_factor_all 0.0611
_refine_ls_R_factor_gt 0.0343
_refine_ls_shift/su_max 0.000
_refine_ls_shift/su_mean 0.000
_refine_ls_structure_factor_coef Fsqd
_refine_ls_weighting_details 'calc w=1/[\s^2^(Fo^2^)+(0.0338P)^2^+0.4333P] where P=(Fo^2^+2Fc^2^)/3'
_refine_ls_weighting_scheme calc
_refine_ls_wR_factor_gt 0.0503
_refine_ls_wR_factor_ref 0.0589
_reflns_number_gt 952
_reflns_number_total 1273
_reflns_threshold_expression >2sigma(I)
_cod_data_source_file b818925k.txt
_cod_data_source_block dx100-NTTz_H2O
_cod_depositor_comments
;
The following automatic conversions were performed:
'_symmetry_cell_setting' value 'Monoclinic' changed to 'monoclinic'
according to '/home/saulius/struct/CIF-dictionaries/cif_core.dic'
dictionary named 'cif_core.dic' version 2.4.1 from 2010-06-29.

Automatic conversion script
Id: cif_fix_enum 1527 2010-12-29 10:47:43Z saulius 
;
_cod_original_sg_symbol_H-M 'P 21'
_cod_database_code 7200617

loop_
_symmetry_equiv_pos_as_xyz
'x, y, z'
'-x, y+1/2, -z'

loop_
_atom_site_label
_atom_site_type_symbol
_atom_site_fract_x
_atom_site_fract_y
_atom_site_fract_z
_atom_site_U_iso_or_equiv
_atom_site_adp_type
_atom_site_occupancy
_atom_site_symmetry_multiplicity
_atom_site_calc_flag
_atom_site_refinement_flags
_atom_site_disorder_assembly
_atom_site_disorder_group
O3 O -0.0143(3) 0.8471(4) 0.04917(14) 0.0204(4) Uani 1 1 d . . .
O1 O 0.4307(2) 0.3388(3) 0.61919(12) 0.0185(4) Uani 1 1 d . . .
O2 O 0.2481(3) 0.7053(3) 0.63614(13) 0.0195(4) Uani 1 1 d . . .
N9 N 0.4482(3) 0.0680(4) 0.15220(16) 0.0133(5) Uani 1 1 d . . .
N6 N 0.4501(3) 0.5049(4) 0.15777(16) 0.0140(4) Uani 1 1 d . . .
N5 N 0.0981(3) 0.7250(4) 0.42654(15) 0.0148(4) Uani 1 1 d . . .
N4 N 0.0582(3) 0.6585(4) 0.32681(15) 0.0157(4) Uani 1 1 d . . .
N8 N 0.6207(3) 0.1513(4) 0.11427(15) 0.0155(4) Uani 1 1 d . . .
N3 N 0.1660(3) 0.4290(4) 0.31986(15) 0.0129(4) Uani 1 1 d . . .
N1 N 0.3087(3) 0.5224(4) 0.58455(16) 0.0145(4) Uani 1 1 d . . .
N2 N 0.2761(3) 0.3385(4) 0.41042(13) 0.0125(4) Uani 1 1 d . . .
N7 N 0.6213(3) 0.4151(4) 0.11786(16) 0.0151(5) Uani 1 1 d . . .
C2 C 0.1450(3) 0.2790(5) 0.22192(17) 0.0136(4) Uani 1 1 d . . .
C3 C 0.3466(3) 0.2856(5) 0.17867(15) 0.0116(4) Uani 1 1 d . . .
C1 C 0.2277(3) 0.5284(5) 0.47313(19) 0.0125(4) Uani 1 1 d . . .
H1 H 0.033(4) 0.375(5) 0.1749(18) 0.015(6) Uiso 1 1 d . . .
H2 H 0.101(3) 0.101(5) 0.2342(17) 0.010(6) Uiso 1 1 d . . .
H5 H -0.137(5) 0.865(6) 0.066(2) 0.041(9) Uiso 1 1 d . . .
H4 H -0.010(5) 0.681(8) 0.025(3) 0.054(11) Uiso 1 1 d . . .
H3 H 0.424(4) -0.106(6) 0.163(2) 0.035(9) Uiso 1 1 d . . .

loop_
_atom_site_aniso_label
_atom_site_aniso_U_11
_atom_site_aniso_U_22
_atom_site_aniso_U_33
_atom_site_aniso_U_23
_atom_site_aniso_U_13
_atom_site_aniso_U_12
O3 0.0183(9) 0.0189(10) 0.0252(10) -0.0018(8) 0.0072(8) 0.0003(7)
O1 0.0181(8) 0.0152(9) 0.0216(9) 0.0017(7) 0.0025(6) 0.0032(7)
O2 0.0206(9) 0.0180(10) 0.0208(9) -0.0065(7) 0.0063(7) 0.0016(7)
N9 0.0136(10) 0.0101(11) 0.0167(12) -0.0004(8) 0.0043(9) -0.0015(8)
N6 0.0127(10) 0.0131(10) 0.0174(11) 0.0002(8) 0.0057(8) 0.0003(8)
N5 0.0148(9) 0.0142(11) 0.0162(10) -0.0003(8) 0.0052(8) 0.0001(8)
N4 0.0162(10) 0.0135(11) 0.0185(11) 0.0002(9) 0.0060(8) 0.0024(8)
N8 0.0144(11) 0.0166(11) 0.0159(11) -0.0004(9) 0.0043(8) -0.0015(8)
N3 0.0120(9) 0.0105(10) 0.0173(10) 0.0017(8) 0.0058(8) 0.0009(8)
N1 0.0124(9) 0.0133(10) 0.0189(11) 0.0003(9) 0.0061(8) -0.0007(8)
N2 0.0125(9) 0.0109(10) 0.0150(10) 0.0007(8) 0.0052(7) -0.0002(7)
N7 0.0150(11) 0.0138(10) 0.0167(11) -0.0018(8) 0.0039(9) -0.0010(8)
C2 0.0140(10) 0.0138(12) 0.0138(11) -0.0009(10) 0.0045(9) -0.0007(11)
C3 0.0122(10) 0.0126(11) 0.0087(10) -0.0007(10) -0.0011(8) 0.0000(10)
C1 0.0098(10) 0.0126(10) 0.0161(11) 0.0012(9) 0.0048(8) 0.0000(9)

loop_
_geom_angle_atom_site_label_1
_geom_angle_atom_site_label_2
_geom_angle_atom_site_label_3
_geom_angle
_geom_angle_site_symmetry_1
_geom_angle_site_symmetry_3
_geom_angle_publ_flag
H5 O3 H4 106(3) . . ?
C3 N9 N8 108.47(18) . . ?
C3 N9 H3 129.0(17) . . ?
N8 N9 H3 122.1(17) . . ?
C3 N6 N7 106.05(18) . . ?
N4 N5 C1 104.61(18) . . ?
N5 N4 N3 105.97(18) . . ?
N7 N8 N9 106.79(19) . . ?
N2 N3 N4 114.34(18) . . ?
N2 N3 C2 123.54(19) . . ?
N4 N3 C2 121.84(19) . . ?
O1 N1 O2 125.7(2) . . ?
O1 N1 C1 117.68(18) . . ?
O2 N1 C1 116.61(19) . . ?
C1 N2 N3 99.72(18) . . ?
N8 N7 N6 109.91(19) . . ?
N3 C2 C3 112.34(18) . . ?
N3 C2 H1 103.9(14) . . ?
C3 C2 H1 108.8(13) . . ?
N3 C2 H2 107.5(14) . . ?
C3 C2 H2 112.8(13) . . ?
H1 C2 H2 111(2) . . ?
N6 C3 N9 108.78(16) . . ?
N6 C3 C2 126.2(2) . . ?
N9 C3 C2 124.9(2) . . ?
N2 C1 N5 115.3(2) . . ?
N2 C1 N1 122.0(2) . . ?
N5 C1 N1 122.6(2) . . ?

loop_
_geom_bond_atom_site_label_1
_geom_bond_atom_site_label_2
_geom_bond_distance
_geom_bond_site_symmetry_2
_geom_bond_publ_flag
O3 H5 0.85(3) . ?
O3 H4 0.88(4) . ?
O1 N1 1.217(3) . ?
O2 N1 1.228(2) . ?
N9 C3 1.328(3) . ?
N9 N8 1.345(3) . ?
N9 H3 0.89(3) . ?
N6 C3 1.318(3) . ?
N6 N7 1.362(3) . ?
N5 N4 1.317(3) . ?
N5 C1 1.336(3) . ?
N4 N3 1.331(3) . ?
N8 N7 1.299(2) . ?
N3 N2 1.326(2) . ?
N3 C2 1.458(3) . ?
N1 C1 1.444(3) . ?
N2 C1 1.316(3) . ?
C2 C3 1.491(3) . ?
C2 H1 0.96(2) . ?
C2 H2 0.94(3) . ?

loop_
_geom_hbond_atom_site_label_D
_geom_hbond_atom_site_label_H
_geom_hbond_atom_site_label_A
_geom_hbond_distance_DH
_geom_hbond_distance_HA
_geom_hbond_distance_DA
_geom_hbond_angle_DHA
_geom_hbond_site_symmetry_A
O3 H5 N8 0.85(3) 2.26(3) 3.008(3) 147(3) 1_465
O3 H4 O3 0.88(4) 1.93(4) 2.7961(17) 170(3) 2_545
N9 H3 N6 0.89(3) 1.92(3) 2.771(3) 159(2) 1_545

loop_
_geom_torsion_atom_site_label_1
_geom_torsion_atom_site_label_2
_geom_torsion_atom_site_label_3
_geom_torsion_atom_site_label_4
_geom_torsion
_geom_torsion_site_symmetry_1
_geom_torsion_site_symmetry_2
_geom_torsion_site_symmetry_3
_geom_torsion_site_symmetry_4
_geom_torsion_publ_flag
C1 N5 N4 N3 -0.2(2) . . . . ?
C3 N9 N8 N7 -0.2(3) . . . . ?
N5 N4 N3 N2 0.1(2) . . . . ?
N5 N4 N3 C2 174.25(18) . . . . ?
N4 N3 N2 C1 0.1(2) . . . . ?
C2 N3 N2 C1 -173.93(19) . . . . ?
N9 N8 N7 N6 -0.1(3) . . . . ?
C3 N6 N7 N8 0.3(3) . . . . ?
N2 N3 C2 C3 -74.4(3) . . . . ?
N4 N3 C2 C3 111.9(2) . . . . ?
N7 N6 C3 N9 -0.4(2) . . . . ?
N7 N6 C3 C2 -178.8(2) . . . . ?
N8 N9 C3 N6 0.4(2) . . . . ?
N8 N9 C3 C2 178.7(2) . . . . ?
N3 C2 C3 N6 -55.4(3) . . . . ?
N3 C2 C3 N9 126.5(2) . . . . ?
N3 N2 C1 N5 -0.3(2) . . . . ?
N3 N2 C1 N1 179.4(2) . . . . ?
N4 N5 C1 N2 0.4(2) . . . . ?
N4 N5 C1 N1 -179.32(19) . . . . ?
O1 N1 C1 N2 2.4(3) . . . . ?
O2 N1 C1 N2 -177.9(2) . . . . ?
O1 N1 C1 N5 -177.9(2) . . . . ?
O2 N1 C1 N5 1.8(3) . . . . ?

loop_
_cod_related_entry_id
_cod_related_entry_database
_cod_related_entry_code
1 ChemSpider 25940119
